data_7242487
loop_
_publ_author_name
'Angpanitcharoen, Phakpoom'
'Lamb, Jessica V.'
'Buffet, Jean-Charles'
'Turner, Zo\"e R.'
'O'Hare, Dermot'

_publ_section_title
;
 Synthesis of zirconocene complexes and their use in slurry-phase
 polymerisation of ethylene
;
_journal_issue 19
_journal_name_full 'RSC Advances'
_journal_page_first 11529
_journal_page_last 11535
_journal_paper_doi 10.1039/D1RA01912K
_journal_volume 11
_journal_year 2021
_chemical_formula_moiety 'C30 H38 Br2 Zr'
_chemical_formula_sum 'C30 H38 Br2 Zr'
_chemical_formula_weight 649.64
_space_group_crystal_system monoclinic
_space_group_IT_number 14
_space_group_name_Hall '-P 2yn'
_space_group_name_H-M_alt 'P 1 21/n 1'
_atom_sites_solution_hydrogens geom
_audit_creation_method SHELXL-2014
_audit_update_record
;
2021-01-22 deposited with the CCDC.	2021-03-11 downloaded from the CCDC.
;
_cell_angle_alpha 90
_cell_angle_beta 98.31
_cell_angle_gamma 90
_cell_formula_units_Z 4
_cell_length_a 12.49280(10)
_cell_length_b 14.83150(10)
_cell_length_c 14.58980(10)
_cell_measurement_reflns_used 38092
_cell_measurement_temperature 150(2)
_cell_measurement_theta_max 27.485
_cell_measurement_theta_min 5.097
_cell_volume 2674.92(3)
_computing_cell_refinement 'HKL Scalepack (Otwinowski & Minor 1997)'
_computing_data_collection 'Collect (Nonius BV, 1997-2000)'
_computing_data_reduction 'HKL Denzo and Scalepack (Otwinowski & Minor 1997)'
_computing_molecular_graphics 'Ortep-3 for Windows (Farrugia, 1997)'
_computing_publication_material 'WinGX publication routines (Farrugia, 1999)'
_computing_structure_refinement 'SHELXL-2014 (Sheldrick, 2014)'
_computing_structure_solution
;
Palatinus, L.; Chapuis, G. J. Appl. Cryst. 2007, 40, 786-790.
;
_diffrn_ambient_temperature 150(2)
_diffrn_measured_fraction_theta_full 0.991
_diffrn_measured_fraction_theta_max 0.992
_diffrn_measurement_device '95mm CCD camera on \k-goniostat'
_diffrn_measurement_device_type KappaCCD
_diffrn_measurement_method CCD
_diffrn_radiation_source 'fine-focus sealed tube'
_diffrn_radiation_type MoK\a
_diffrn_radiation_wavelength 0.71073
_diffrn_reflns_av_R_equivalents 0.0259
_diffrn_reflns_av_unetI/netI 0.0367
_diffrn_reflns_Laue_measured_fraction_full 0.991
_diffrn_reflns_Laue_measured_fraction_max 0.992
_diffrn_reflns_limit_h_max 16
_diffrn_reflns_limit_h_min -16
_diffrn_reflns_limit_k_max 19
_diffrn_reflns_limit_k_min -19
_diffrn_reflns_limit_l_max 18
_diffrn_reflns_limit_l_min 0
_diffrn_reflns_number 11942
_diffrn_reflns_point_group_measured_fraction_full 0.991
_diffrn_reflns_point_group_measured_fraction_max 0.992
_diffrn_reflns_theta_full 25.242
_diffrn_reflns_theta_max 27.526
_diffrn_reflns_theta_min 5.119
_exptl_absorpt_coefficient_mu 3.415
_exptl_absorpt_correction_T_max 1.000
_exptl_absorpt_correction_T_min 0.906
_exptl_absorpt_correction_type multi-scan
_exptl_absorpt_process_details
;
Multi-scan from symmetry-related measurements using
Sortav (Blessing 1995)
;
_exptl_crystal_colour orange
_exptl_crystal_density_diffrn 1.613
_exptl_crystal_description block
_exptl_crystal_F_000 1312
_exptl_crystal_size_max 0.220
_exptl_crystal_size_mid 0.200
_exptl_crystal_size_min 0.150
_refine_diff_density_max 0.479
_refine_diff_density_min -0.789
_refine_diff_density_rms 0.087
_refine_ls_extinction_method none
_refine_ls_goodness_of_fit_ref 1.054
_refine_ls_hydrogen_treatment constr
_refine_ls_matrix_type full
_refine_ls_number_parameters 309
_refine_ls_number_reflns 6098
_refine_ls_number_restraints 0
_refine_ls_restrained_S_all 1.054
_refine_ls_R_factor_all 0.0346
_refine_ls_R_factor_gt 0.0288
_refine_ls_shift/su_max 0.002
_refine_ls_shift/su_mean 0.000
_refine_ls_structure_factor_coef Fsqd
_refine_ls_weighting_details 'w=1/[\s^2^(Fo^2^)+(0.0371P)^2^+0.9748P] where P=(Fo^2^+2Fc^2^)/3'
_refine_ls_weighting_scheme calc
_refine_ls_wR_factor_gt 0.0702
_refine_ls_wR_factor_ref 0.0723
_reflns_Friedel_coverage 0.000
_reflns_number_gt 5374
_reflns_number_total 6098
_reflns_threshold_expression 'I > 2\s(I)'
_cod_data_source_file d1ra01912k2.cif
_cod_data_source_block 087ZRT15
_cod_depositor_comments
;
The following automatic conversions were performed:

data item '_exptl_absorpt_correction_type' value 'Multi-scan' was
changed to 'multi-scan' in accordance with the
/home/data/users/saulius/crontab/automatic-downloads/rss-feeds/RSC/lib/dictionaries/cif_core.dic
dictionary named 'cif_core.dic' version 2.4.2 last updated on
2011-04-26.

Automatic conversion script
Id: cif_fix_values 7556 2019-12-06 15:28:31Z antanas 
;
_cod_original_cell_volume 2674.90(3)
_cod_original_sg_symbol_H-M 'P 21/n'
_cod_database_code 7242487
_shelx_space_group_comment
;
The symmetry employed for this shelxl refinement is uniquely defined
by the following loop, which should always be used as a source of
symmetry information in preference to the above space-group names.
They are only intended as comments.
;
_shelx_estimated_absorpt_t_min 0.520
_shelx_estimated_absorpt_t_max 0.628
_shelxl_version_number 2014-3

loop_
_space_group_symop_operation_xyz
'x, y, z'
'-x+1/2, y+1/2, -z+1/2'
'-x, -y, -z'
'x-1/2, -y-1/2, z-1/2'

loop_
_atom_site_label
_atom_site_type_symbol
_atom_site_fract_x
_atom_site_fract_y
_atom_site_fract_z
_atom_site_U_iso_or_equiv
_atom_site_adp_type
_atom_site_occupancy
_atom_site_site_symmetry_order
_atom_site_calc_flag
_atom_site_refinement_flags_posn
_atom_site_refinement_flags_adp
_atom_site_refinement_flags_occupancy
_atom_site_disorder_assembly
_atom_site_disorder_group
C1 C 0.89241(17) 0.85664(15) 0.31741(16) 0.0219(4) Uani 1 1 d . . . . .
H1 H 0.8547 0.9105 0.2979 0.026 Uiso 1 1 calc R U . . .
C2 C 0.86229(18) 0.79391(16) 0.38157(15) 0.0234(5) Uani 1 1 d . . . . .
C3 C 0.93392(18) 0.71862(15) 0.38651(15) 0.0225(5) Uani 1 1 d . . . . .
C4 C 1.11437(17) 0.69513(15) 0.31559(16) 0.0236(5) Uani 1 1 d . . . . .
C5 C 1.17772(17) 0.73541(16) 0.25730(16) 0.0255(5) Uani 1 1 d . . . . .
C6 C 1.15145(17) 0.82164(16) 0.21537(16) 0.0248(5) Uani 1 1 d . . . . .
C7 C 1.05963(17) 0.86776(15) 0.23026(16) 0.0230(5) Uani 1 1 d . . . . .
C8 C 0.98983(16) 0.82518(14) 0.28665(15) 0.0196(4) Uani 1 1 d . . . . .
C9 C 1.01681(17) 0.73990(15) 0.33031(15) 0.0212(4) Uani 1 1 d . . . . .
C10 C 0.77291(19) 0.80886(19) 0.43890(17) 0.0312(5) Uani 1 1 d . . . . .
H10A H 0.8042 0.8253 0.5022 0.047 Uiso 1 1 calc R U . . .
H10B H 0.7305 0.7534 0.4402 0.047 Uiso 1 1 calc R U . . .
H10C H 0.7258 0.8576 0.4116 0.047 Uiso 1 1 calc R U . . .
C11 C 0.9284(2) 0.63868(17) 0.44862(17) 0.0316(5) Uani 1 1 d . . . . .
H11A H 0.8615 0.6414 0.4763 0.047 Uiso 1 1 calc R U . . .
H11B H 0.9908 0.6393 0.4978 0.047 Uiso 1 1 calc R U . . .
H11C H 0.9293 0.5831 0.4124 0.047 Uiso 1 1 calc R U . . .
C12 C 1.1456(2) 0.60691(17) 0.36365(19) 0.0339(6) Uani 1 1 d . . . . .
H12A H 1.1035 0.5579 0.3310 0.051 Uiso 1 1 calc R U . . .
H12B H 1.1306 0.6098 0.4277 0.051 Uiso 1 1 calc R U . . .
H12C H 1.2229 0.5958 0.3635 0.051 Uiso 1 1 calc R U . . .
C13 C 1.27934(19) 0.68815(19) 0.2368(2) 0.0353(6) Uani 1 1 d . . . . .
H13A H 1.3426 0.7140 0.2756 0.053 Uiso 1 1 calc R U . . .
H13B H 1.2866 0.6963 0.1714 0.053 Uiso 1 1 calc R U . . .
H13C H 1.2745 0.6237 0.2504 0.053 Uiso 1 1 calc R U . . .
C14 C 1.2276(2) 0.86357(19) 0.1552(2) 0.0353(6) Uani 1 1 d . . . . .
H14A H 1.1983 0.9216 0.1312 0.053 Uiso 1 1 calc R U . . .
H14B H 1.2351 0.8232 0.1034 0.053 Uiso 1 1 calc R U . . .
H14C H 1.2987 0.8730 0.1923 0.053 Uiso 1 1 calc R U . . .
C15 C 1.03534(19) 0.96376(16) 0.19816(18) 0.0287(5) Uani 1 1 d . . . . .
H15A H 1.0940 1.0035 0.2257 0.043 Uiso 1 1 calc R U . . .
H15B H 0.9671 0.9834 0.2175 0.043 Uiso 1 1 calc R U . . .
H15C H 1.0292 0.9665 0.1305 0.043 Uiso 1 1 calc R U . . .
C16 C 0.78699(17) 0.84639(14) 0.10824(15) 0.0201(4) Uani 1 1 d . . . . .
H16 H 0.8345 0.8964 0.1206 0.024 Uiso 1 1 calc R U . . .
C17 C 0.68908(17) 0.83279(14) 0.14518(15) 0.0206(4) Uani 1 1 d . . . . .
C18 C 0.64531(17) 0.74802(15) 0.11452(15) 0.0203(4) Uani 1 1 d . . . . .
C19 C 0.71030(18) 0.62719(14) 0.00280(16) 0.0218(4) Uani 1 1 d . . . . .
C20 C 0.79060(19) 0.61071(15) -0.05065(15) 0.0240(5) Uani 1 1 d . . . . .
C21 C 0.87606(18) 0.67489(16) -0.05687(15) 0.0242(5) Uani 1 1 d . . . . .
C22 C 0.88167(17) 0.75477(16) -0.00906(15) 0.0215(4) Uani 1 1 d . . . . .
C23 C 0.80156(17) 0.77190(14) 0.04945(15) 0.0191(4) Uani 1 1 d . . . . .
C24 C 0.71547(16) 0.70922(15) 0.05468(15) 0.0195(4) Uani 1 1 d . . . . .
C25 C 0.63597(19) 0.89987(16) 0.20159(17) 0.0275(5) Uani 1 1 d . . . . .
H25A H 0.5692 0.9222 0.1650 0.041 Uiso 1 1 calc R U . . .
H25B H 0.6853 0.9505 0.2185 0.041 Uiso 1 1 calc R U . . .
H25C H 0.6188 0.8706 0.2579 0.041 Uiso 1 1 calc R U . . .
C26 C 0.53502(17) 0.71675(17) 0.13079(17) 0.0281(5) Uani 1 1 d . . . . .
H26A H 0.5068 0.7579 0.1741 0.042 Uiso 1 1 calc R U . . .
H26B H 0.5404 0.6558 0.1570 0.042 Uiso 1 1 calc R U . . .
H26C H 0.4861 0.7162 0.0719 0.042 Uiso 1 1 calc R U . . .
C27 C 0.6195(2) 0.56165(16) 0.0092(2) 0.0328(6) Uani 1 1 d . . . . .
H27A H 0.6288 0.5084 -0.0286 0.049 Uiso 1 1 calc R U . . .
H27B H 0.5502 0.5905 -0.0135 0.049 Uiso 1 1 calc R U . . .
H27C H 0.6204 0.5434 0.0738 0.049 Uiso 1 1 calc R U . . .
C28 C 0.7930(2) 0.52322(17) -0.10278(18) 0.0351(6) Uani 1 1 d . . . . .
H28A H 0.8552 0.5231 -0.1368 0.053 Uiso 1 1 calc R U . . .
H28B H 0.7994 0.4728 -0.0589 0.053 Uiso 1 1 calc R U . . .
H28C H 0.7261 0.5169 -0.1465 0.053 Uiso 1 1 calc R U . . .
C29 C 0.9633(2) 0.65023(19) -0.11464(18) 0.0350(6) Uani 1 1 d . . . . .
H29A H 1.0088 0.7030 -0.1209 0.053 Uiso 1 1 calc R U . . .
H29B H 0.9295 0.6303 -0.1761 0.053 Uiso 1 1 calc R U . . .
H29C H 1.0078 0.6014 -0.0842 0.053 Uiso 1 1 calc R U . . .
C30 C 0.96816(19) 0.82506(18) -0.01350(17) 0.0315(5) Uani 1 1 d . . . . .
H30A H 1.0325 0.8094 0.0303 0.047 Uiso 1 1 calc R U . . .
H30B H 0.9412 0.8841 0.0028 0.047 Uiso 1 1 calc R U . . .
H30C H 0.9869 0.8273 -0.0764 0.047 Uiso 1 1 calc R U . . .
Br1 Br 0.69760(2) 0.62201(2) 0.29769(2) 0.02853(7) Uani 1 1 d . . . . .
Br2 Br 0.93745(2) 0.59199(2) 0.16645(2) 0.02464(7) Uani 1 1 d . . . . .
Zr1 Zr 0.82977(2) 0.72469(2) 0.22106(2) 0.01643(6) Uani 1 1 d . . . . .

loop_
_atom_site_aniso_label
_atom_site_aniso_U_11
_atom_site_aniso_U_22
_atom_site_aniso_U_33
_atom_site_aniso_U_23
_atom_site_aniso_U_13
_atom_site_aniso_U_12
C1 0.0184(10) 0.0192(10) 0.0273(11) -0.0062(9) 0.0002(9) 0.0014(8)
C2 0.0226(11) 0.0267(11) 0.0207(11) -0.0078(9) 0.0023(9) -0.0010(9)
C3 0.0231(11) 0.0244(11) 0.0191(10) -0.0025(9) -0.0005(8) -0.0010(8)
C4 0.0193(10) 0.0213(11) 0.0281(11) -0.0065(9) -0.0034(9) 0.0026(8)
C5 0.0167(10) 0.0286(12) 0.0303(12) -0.0115(10) 0.0002(9) 0.0008(9)
C6 0.0194(10) 0.0269(12) 0.0281(11) -0.0080(10) 0.0031(9) -0.0043(9)
C7 0.0197(10) 0.0209(11) 0.0274(11) -0.0029(9) 0.0005(9) -0.0032(8)
C8 0.0177(10) 0.0179(10) 0.0226(10) -0.0049(8) 0.0009(8) -0.0001(8)
C9 0.0201(10) 0.0196(10) 0.0229(11) -0.0043(9) 0.0002(8) -0.0010(8)
C10 0.0296(12) 0.0391(14) 0.0263(12) -0.0064(11) 0.0086(10) 0.0034(11)
C11 0.0360(13) 0.0319(13) 0.0254(12) 0.0034(10) -0.0002(10) -0.0031(10)
C12 0.0310(13) 0.0273(12) 0.0410(15) -0.0002(11) -0.0030(11) 0.0092(10)
C13 0.0236(12) 0.0347(14) 0.0485(16) -0.0092(12) 0.0084(11) 0.0036(10)
C14 0.0251(12) 0.0399(15) 0.0429(15) -0.0058(12) 0.0115(11) -0.0066(10)
C15 0.0265(12) 0.0229(11) 0.0362(13) 0.0003(10) 0.0026(10) -0.0051(9)
C16 0.0210(10) 0.0176(10) 0.0213(10) 0.0002(8) 0.0021(8) -0.0015(8)
C17 0.0215(10) 0.0193(10) 0.0211(10) 0.0009(8) 0.0031(8) 0.0036(8)
C18 0.0173(10) 0.0212(10) 0.0223(10) 0.0034(9) 0.0020(8) 0.0008(8)
C19 0.0217(10) 0.0182(10) 0.0236(11) 0.0007(8) -0.0032(9) 0.0004(8)
C20 0.0278(11) 0.0219(11) 0.0211(11) -0.0011(9) -0.0002(9) 0.0020(9)
C21 0.0236(11) 0.0289(12) 0.0201(10) 0.0012(9) 0.0038(9) 0.0044(9)
C22 0.0185(10) 0.0266(11) 0.0192(10) 0.0021(9) 0.0024(8) 0.0007(9)
C23 0.0193(10) 0.0190(10) 0.0186(10) 0.0016(8) 0.0016(8) -0.0014(8)
C24 0.0175(10) 0.0211(10) 0.0193(10) 0.0013(8) -0.0002(8) -0.0006(8)
C25 0.0264(12) 0.0270(12) 0.0297(12) -0.0021(10) 0.0056(10) 0.0077(9)
C26 0.0170(10) 0.0362(13) 0.0311(12) 0.0039(10) 0.0037(9) -0.0014(9)
C27 0.0297(12) 0.0237(12) 0.0449(15) -0.0053(11) 0.0047(11) -0.0072(10)
C28 0.0473(15) 0.0262(13) 0.0323(13) -0.0068(11) 0.0069(12) 0.0004(11)
C29 0.0330(13) 0.0416(15) 0.0323(13) -0.0061(12) 0.0112(11) 0.0058(11)
C30 0.0282(12) 0.0396(14) 0.0282(12) -0.0011(11) 0.0091(10) -0.0088(11)
Br1 0.02525(12) 0.03218(14) 0.02792(13) 0.00756(10) 0.00305(9) -0.00858(9)
Br2 0.02777(12) 0.02105(12) 0.02398(12) -0.00383(8) 0.00000(9) 0.00637(8)
Zr1 0.01606(11) 0.01528(10) 0.01794(11) -0.00074(7) 0.00241(8) -0.00052(7)

loop_
_atom_type_symbol
_atom_type_description
_atom_type_scat_dispersion_real
_atom_type_scat_dispersion_imag
_atom_type_scat_source
C C 0.0033 0.0016 'International Tables Vol C Tables 4.2.6.8 and 6.1.1.4'
H H 0.0000 0.0000 'International Tables Vol C Tables 4.2.6.8 and 6.1.1.4'
Br Br -0.2901 2.4595 'International Tables Vol C Tables 4.2.6.8 and 6.1.1.4'
Zr Zr -2.9673 0.5597 'International Tables Vol C Tables 4.2.6.8 and 6.1.1.4'

loop_
_geom_angle_atom_site_label_1
_geom_angle_atom_site_label_2
_geom_angle_atom_site_label_3
_geom_angle
_geom_angle_site_symmetry_1
_geom_angle_site_symmetry_3
_geom_angle_publ_flag
C2 C1 C8 108.24(19) . . ?
C2 C1 Zr1 76.22(12) . . ?
C8 C1 Zr1 77.15(12) . . ?
C2 C1 H1 125.9 . . ?
C8 C1 H1 125.9 . . ?
Zr1 C1 H1 113.1 . . ?
C1 C2 C3 108.95(19) . . ?
C1 C2 C10 124.2(2) . . ?
C3 C2 C10 126.7(2) . . ?
C1 C2 Zr1 71.11(12) . . ?
C3 C2 Zr1 75.24(12) . . ?
C10 C2 Zr1 122.70(15) . . ?
C2 C3 C9 107.22(19) . . ?
C2 C3 C11 124.5(2) . . ?
C9 C3 C11 127.9(2) . . ?
C2 C3 Zr1 72.35(12) . . ?
C9 C3 Zr1 76.51(12) . . ?
C11 C3 Zr1 122.23(15) . . ?
C5 C4 C9 118.0(2) . . ?
C5 C4 C12 122.0(2) . . ?
C9 C4 C12 120.1(2) . . ?
C4 C5 C6 122.2(2) . . ?
C4 C5 C13 119.5(2) . . ?
C6 C5 C13 118.3(2) . . ?
C7 C6 C5 121.3(2) . . ?
C7 C6 C14 119.5(2) . . ?
C5 C6 C14 119.2(2) . . ?
C6 C7 C8 117.5(2) . . ?
C6 C7 C15 123.4(2) . . ?
C8 C7 C15 118.8(2) . . ?
C7 C8 C9 121.44(19) . . ?
C7 C8 C1 130.7(2) . . ?
C9 C8 C1 107.66(19) . . ?
C7 C8 Zr1 123.32(15) . . ?
C9 C8 Zr1 76.92(12) . . ?
C1 C8 Zr1 69.81(11) . . ?
C4 C9 C8 119.5(2) . . ?
C4 C9 C3 132.8(2) . . ?
C8 C9 C3 107.63(18) . . ?
C4 C9 Zr1 124.63(14) . . ?
C8 C9 Zr1 71.14(12) . . ?
C3 C9 Zr1 71.33(12) . . ?
C2 C10 H10A 109.5 . . ?
C2 C10 H10B 109.5 . . ?
H10A C10 H10B 109.5 . . ?
C2 C10 H10C 109.5 . . ?
H10A C10 H10C 109.5 . . ?
H10B C10 H10C 109.5 . . ?
C3 C11 H11A 109.5 . . ?
C3 C11 H11B 109.5 . . ?
H11A C11 H11B 109.5 . . ?
C3 C11 H11C 109.5 . . ?
H11A C11 H11C 109.5 . . ?
H11B C11 H11C 109.5 . . ?
C4 C12 H12A 109.5 . . ?
C4 C12 H12B 109.5 . . ?
H12A C12 H12B 109.5 . . ?
C4 C12 H12C 109.5 . . ?
H12A C12 H12C 109.5 . . ?
H12B C12 H12C 109.5 . . ?
C5 C13 H13A 109.5 . . ?
C5 C13 H13B 109.5 . . ?
H13A C13 H13B 109.5 . . ?
C5 C13 H13C 109.5 . . ?
H13A C13 H13C 109.5 . . ?
H13B C13 H13C 109.5 . . ?
C6 C14 H14A 109.5 . . ?
C6 C14 H14B 109.5 . . ?
H14A C14 H14B 109.5 . . ?
C6 C14 H14C 109.5 . . ?
H14A C14 H14C 109.5 . . ?
H14B C14 H14C 109.5 . . ?
C7 C15 H15A 109.5 . . ?
C7 C15 H15B 109.5 . . ?
H15A C15 H15B 109.5 . . ?
C7 C15 H15C 109.5 . . ?
H15A C15 H15C 109.5 . . ?
H15B C15 H15C 109.5 . . ?
C17 C16 C23 108.06(18) . . ?
C17 C16 Zr1 75.92(12) . . ?
C23 C16 Zr1 78.40(12) . . ?
C17 C16 H16 126.0 . . ?
C23 C16 H16 126.0 . . ?
Zr1 C16 H16 112.2 . . ?
C18 C17 C16 108.68(19) . . ?
C18 C17 C25 125.3(2) . . ?
C16 C17 C25 125.8(2) . . ?
C18 C17 Zr1 77.68(12) . . ?
C16 C17 Zr1 70.86(12) . . ?
C25 C17 Zr1 121.07(15) . . ?
C17 C18 C24 107.72(18) . . ?
C17 C18 C26 122.9(2) . . ?
C24 C18 C26 128.5(2) . . ?
C17 C18 Zr1 70.28(12) . . ?
C24 C18 Zr1 75.30(12) . . ?
C26 C18 Zr1 127.95(15) . . ?
C20 C19 C24 118.0(2) . . ?
C20 C19 C27 122.4(2) . . ?
C24 C19 C27 119.5(2) . . ?
C19 C20 C21 121.6(2) . . ?
C19 C20 C28 120.5(2) . . ?
C21 C20 C28 117.9(2) . . ?
C22 C21 C20 121.5(2) . . ?
C22 C21 C29 120.2(2) . . ?
C20 C21 C29 118.3(2) . . ?
C21 C22 C23 118.0(2) . . ?
C21 C22 C30 124.0(2) . . ?
C23 C22 C30 118.0(2) . . ?
C16 C23 C22 131.2(2) . . ?
C16 C23 C24 107.98(18) . . ?
C22 C23 C24 120.84(19) . . ?
C16 C23 Zr1 68.73(12) . . ?
C22 C23 Zr1 121.56(14) . . ?
C24 C23 Zr1 76.70(12) . . ?
C19 C24 C23 120.1(2) . . ?
C19 C24 C18 132.4(2) . . ?
C23 C24 C18 107.44(19) . . ?
C19 C24 Zr1 122.51(14) . . ?
C23 C24 Zr1 71.47(12) . . ?
C18 C24 Zr1 72.81(12) . . ?
C17 C25 H25A 109.5 . . ?
C17 C25 H25B 109.5 . . ?
H25A C25 H25B 109.5 . . ?
C17 C25 H25C 109.5 . . ?
H25A C25 H25C 109.5 . . ?
H25B C25 H25C 109.5 . . ?
C18 C26 H26A 109.5 . . ?
C18 C26 H26B 109.5 . . ?
H26A C26 H26B 109.5 . . ?
C18 C26 H26C 109.5 . . ?
H26A C26 H26C 109.5 . . ?
H26B C26 H26C 109.5 . . ?
C19 C27 H27A 109.5 . . ?
C19 C27 H27B 109.5 . . ?
H27A C27 H27B 109.5 . . ?
C19 C27 H27C 109.5 . . ?
H27A C27 H27C 109.5 . . ?
H27B C27 H27C 109.5 . . ?
C20 C28 H28A 109.5 . . ?
C20 C28 H28B 109.5 . . ?
H28A C28 H28B 109.5 . . ?
C20 C28 H28C 109.5 . . ?
H28A C28 H28C 109.5 . . ?
H28B C28 H28C 109.5 . . ?
C21 C29 H29A 109.5 . . ?
C21 C29 H29B 109.5 . . ?
H29A C29 H29B 109.5 . . ?
C21 C29 H29C 109.5 . . ?
H29A C29 H29C 109.5 . . ?
H29B C29 H29C 109.5 . . ?
C22 C30 H30A 109.5 . . ?
C22 C30 H30B 109.5 . . ?
H30A C30 H30B 109.5 . . ?
C22 C30 H30C 109.5 . . ?
H30A C30 H30C 109.5 . . ?
H30B C30 H30C 109.5 . . ?
C16 Zr1 C1 79.57(7) . . ?
C16 Zr1 C17 33.22(7) . . ?
C1 Zr1 C17 83.64(7) . . ?
C16 Zr1 C2 108.22(7) . . ?
C1 Zr1 C2 32.67(8) . . ?
C17 Zr1 C2 99.03(7) . . ?
C16 Zr1 C8 84.56(7) . . ?
C1 Zr1 C8 33.04(7) . . ?
C17 Zr1 C8 104.56(7) . . ?
C2 Zr1 C8 53.71(7) . . ?
C16 Zr1 C3 133.47(7) . . ?
C1 Zr1 C3 54.42(7) . . ?
C17 Zr1 C3 131.45(7) . . ?
C2 Zr1 C3 32.42(7) . . ?
C8 Zr1 C3 53.79(7) . . ?
C16 Zr1 Br2 115.37(5) . . ?
C1 Zr1 Br2 130.18(5) . . ?
C17 Zr1 Br2 135.60(5) . . ?
C2 Zr1 Br2 125.05(5) . . ?
C8 Zr1 Br2 98.37(5) . . ?
C3 Zr1 Br2 92.73(5) . . ?
C16 Zr1 C23 32.87(7) . . ?
C1 Zr1 C23 109.00(7) . . ?
C17 Zr1 C23 53.82(7) . . ?
C2 Zr1 C23 140.29(7) . . ?
C8 Zr1 C23 101.22(7) . . ?
C3 Zr1 C23 154.35(7) . . ?
Br2 Zr1 C23 84.90(5) . . ?
C16 Zr1 C18 54.12(7) . . ?
C1 Zr1 C18 114.44(7) . . ?
C17 Zr1 C18 32.05(7) . . ?
C2 Zr1 C18 120.42(7) . . ?
C8 Zr1 C18 135.94(7) . . ?
C3 Zr1 C18 147.86(7) . . ?
Br2 Zr1 C18 111.90(5) . . ?
C23 Zr1 C18 53.11(7) . . ?
C16 Zr1 Br1 128.83(5) . . ?
C1 Zr1 Br1 112.71(5) . . ?
C17 Zr1 Br1 96.62(5) . . ?
C2 Zr1 Br1 82.39(5) . . ?
C8 Zr1 Br1 133.28(5) . . ?
C3 Zr1 Br1 80.99(5) . . ?
Br2 Zr1 Br1 94.450(10) . . ?
C23 Zr1 Br1 124.64(5) . . ?
C18 Zr1 Br1 76.93(5) . . ?
C16 Zr1 C9 115.52(7) . . ?
C1 Zr1 C9 53.77(7) . . ?
C17 Zr1 C9 135.44(7) . . ?
C2 Zr1 C9 53.01(7) . . ?
C8 Zr1 C9 31.94(7) . . ?
C3 Zr1 C9 32.16(7) . . ?
Br2 Zr1 C9 78.21(5) . . ?
C23 Zr1 C9 123.27(7) . . ?
C18 Zr1 C9 167.48(7) . . ?
Br1 Zr1 C9 110.50(5) . . ?
C16 Zr1 C24 53.86(7) . . ?
C1 Zr1 C24 132.56(7) . . ?
C17 Zr1 C24 53.16(7) . . ?
C2 Zr1 C24 151.27(7) . . ?
C8 Zr1 C24 132.97(7) . . ?
C3 Zr1 C24 172.60(7) . . ?
Br2 Zr1 C24 83.48(5) . . ?
C23 Zr1 C24 31.83(6) . . ?
C18 Zr1 C24 31.89(6) . . ?
Br1 Zr1 C24 92.95(5) . . ?
C9 Zr1 C24 151.09(7) . . ?

loop_
_geom_bond_atom_site_label_1
_geom_bond_atom_site_label_2
_geom_bond_distance
_geom_bond_site_symmetry_2
_geom_bond_publ_flag
C1 C2 1.409(3) . ?
C1 C8 1.435(3) . ?
C1 Zr1 2.470(2) . ?
C1 H1 0.9500 . ?
C2 C3 1.426(3) . ?
C2 C10 1.505(3) . ?
C2 Zr1 2.535(2) . ?
C3 C9 1.445(3) . ?
C3 C11 1.500(3) . ?
C3 Zr1 2.573(2) . ?
C4 C5 1.379(3) . ?
C4 C9 1.431(3) . ?
C4 C12 1.509(3) . ?
C5 C6 1.435(3) . ?
C5 C13 1.517(3) . ?
C6 C7 1.380(3) . ?
C6 C14 1.518(3) . ?
C7 C8 1.429(3) . ?
C7 C15 1.516(3) . ?
C8 C9 1.434(3) . ?
C8 Zr1 2.566(2) . ?
C9 Zr1 2.641(2) . ?
C10 H10A 0.9800 . ?
C10 H10B 0.9800 . ?
C10 H10C 0.9800 . ?
C11 H11A 0.9800 . ?
C11 H11B 0.9800 . ?
C11 H11C 0.9800 . ?
C12 H12A 0.9800 . ?
C12 H12B 0.9800 . ?
C12 H12C 0.9800 . ?
C13 H13A 0.9800 . ?
C13 H13B 0.9800 . ?
C13 H13C 0.9800 . ?
C14 H14A 0.9800 . ?
C14 H14B 0.9800 . ?
C14 H14C 0.9800 . ?
C15 H15A 0.9800 . ?
C15 H15B 0.9800 . ?
C15 H15C 0.9800 . ?
C16 C17 1.420(3) . ?
C16 C23 1.426(3) . ?
C16 Zr1 2.449(2) . ?
C16 H16 0.9500 . ?
C17 C18 1.417(3) . ?
C17 C25 1.505(3) . ?
C17 Zr1 2.515(2) . ?
C18 C24 1.443(3) . ?
C18 C26 1.505(3) . ?
C18 Zr1 2.610(2) . ?
C19 C20 1.378(3) . ?
C19 C24 1.429(3) . ?
C19 C27 1.507(3) . ?
C20 C21 1.443(3) . ?
C20 C28 1.507(3) . ?
C21 C22 1.371(3) . ?
C21 C29 1.515(3) . ?
C22 C23 1.429(3) . ?
C22 C30 1.510(3) . ?
C23 C24 1.432(3) . ?
C23 Zr1 2.575(2) . ?
C24 Zr1 2.642(2) . ?
C25 H25A 0.9800 . ?
C25 H25B 0.9800 . ?
C25 H25C 0.9800 . ?
C26 H26A 0.9800 . ?
C26 H26B 0.9800 . ?
C26 H26C 0.9800 . ?
C27 H27A 0.9800 . ?
C27 H27B 0.9800 . ?
C27 H27C 0.9800 . ?
C28 H28A 0.9800 . ?
C28 H28B 0.9800 . ?
C28 H28C 0.9800 . ?
C29 H29A 0.9800 . ?
C29 H29B 0.9800 . ?
C29 H29C 0.9800 . ?
C30 H30A 0.9800 . ?
C30 H30B 0.9800 . ?
C30 H30C 0.9800 . ?
Br1 Zr1 2.6134(3) . ?
Br2 Zr1 2.5745(3) . ?

loop_
_geom_torsion_atom_site_label_1
_geom_torsion_atom_site_label_2
_geom_torsion_atom_site_label_3
_geom_torsion_atom_site_label_4
_geom_torsion
_geom_torsion_site_symmetry_1
_geom_torsion_site_symmetry_2
_geom_torsion_site_symmetry_3
_geom_torsion_site_symmetry_4
_geom_torsion_publ_flag
C8 C1 C2 C3 -4.9(2) . . . . ?
Zr1 C1 C2 C3 66.28(15) . . . . ?
C8 C1 C2 C10 171.5(2) . . . . ?
Zr1 C1 C2 C10 -117.2(2) . . . . ?
C8 C1 C2 Zr1 -71.22(15) . . . . ?
C1 C2 C3 C9 5.6(2) . . . . ?
C10 C2 C3 C9 -170.8(2) . . . . ?
Zr1 C2 C3 C9 69.21(15) . . . . ?
C1 C2 C3 C11 179.0(2) . . . . ?
C10 C2 C3 C11 2.6(4) . . . . ?
Zr1 C2 C3 C11 -117.4(2) . . . . ?
C1 C2 C3 Zr1 -63.61(15) . . . . ?
C10 C2 C3 Zr1 120.0(2) . . . . ?
C9 C4 C5 C6 3.0(3) . . . . ?
C12 C4 C5 C6 -176.6(2) . . . . ?
C9 C4 C5 C13 -177.5(2) . . . . ?
C12 C4 C5 C13 2.9(3) . . . . ?
C4 C5 C6 C7 -1.3(3) . . . . ?
C13 C5 C6 C7 179.3(2) . . . . ?
C4 C5 C6 C14 177.4(2) . . . . ?
C13 C5 C6 C14 -2.1(3) . . . . ?
C5 C6 C7 C8 -1.9(3) . . . . ?
C14 C6 C7 C8 179.4(2) . . . . ?
C5 C6 C7 C15 171.8(2) . . . . ?
C14 C6 C7 C15 -6.8(3) . . . . ?
C6 C7 C8 C9 3.3(3) . . . . ?
C15 C7 C8 C9 -170.8(2) . . . . ?
C6 C7 C8 C1 177.2(2) . . . . ?
C15 C7 C8 C1 3.2(3) . . . . ?
C6 C7 C8 Zr1 -91.6(2) . . . . ?
C15 C7 C8 Zr1 94.4(2) . . . . ?
C2 C1 C8 C7 -172.3(2) . . . . ?
Zr1 C1 C8 C7 117.1(2) . . . . ?
C2 C1 C8 C9 2.3(2) . . . . ?
Zr1 C1 C8 C9 -68.28(15) . . . . ?
C2 C1 C8 Zr1 70.59(15) . . . . ?
C5 C4 C9 C8 -1.7(3) . . . . ?
C12 C4 C9 C8 177.9(2) . . . . ?
C5 C4 C9 C3 -178.9(2) . . . . ?
C12 C4 C9 C3 0.7(4) . . . . ?
C5 C4 C9 Zr1 84.9(2) . . . . ?
C12 C4 C9 Zr1 -95.5(2) . . . . ?
C7 C8 C9 C4 -1.5(3) . . . . ?
C1 C8 C9 C4 -176.70(19) . . . . ?
Zr1 C8 C9 C4 119.78(19) . . . . ?
C7 C8 C9 C3 176.35(19) . . . . ?
C1 C8 C9 C3 1.1(2) . . . . ?
Zr1 C8 C9 C3 -62.38(15) . . . . ?
C7 C8 C9 Zr1 -121.3(2) . . . . ?
C1 C8 C9 Zr1 63.53(14) . . . . ?
C2 C3 C9 C4 173.3(2) . . . . ?
C11 C3 C9 C4 0.3(4) . . . . ?
Zr1 C3 C9 C4 -120.3(2) . . . . ?
C2 C3 C9 C8 -4.1(2) . . . . ?
C11 C3 C9 C8 -177.2(2) . . . . ?
Zr1 C3 C9 C8 62.26(15) . . . . ?
C2 C3 C9 Zr1 -66.37(15) . . . . ?
C11 C3 C9 Zr1 120.6(2) . . . . ?
C23 C16 C17 C18 3.4(2) . . . . ?
Zr1 C16 C17 C18 -69.16(15) . . . . ?
C23 C16 C17 C25 -172.4(2) . . . . ?
Zr1 C16 C17 C25 115.0(2) . . . . ?
C23 C16 C17 Zr1 72.55(15) . . . . ?
C16 C17 C18 C24 -1.9(2) . . . . ?
C25 C17 C18 C24 173.9(2) . . . . ?
Zr1 C17 C18 C24 -66.58(15) . . . . ?
C16 C17 C18 C26 -172.2(2) . . . . ?
C25 C17 C18 C26 3.6(3) . . . . ?
Zr1 C17 C18 C26 123.1(2) . . . . ?
C16 C17 C18 Zr1 64.65(14) . . . . ?
C25 C17 C18 Zr1 -119.5(2) . . . . ?
C24 C19 C20 C21 -1.8(3) . . . . ?
C27 C19 C20 C21 179.1(2) . . . . ?
C24 C19 C20 C28 176.6(2) . . . . ?
C27 C19 C20 C28 -2.4(3) . . . . ?
C19 C20 C21 C22 0.7(3) . . . . ?
C28 C20 C21 C22 -177.8(2) . . . . ?
C19 C20 C21 C29 178.0(2) . . . . ?
C28 C20 C21 C29 -0.5(3) . . . . ?
C20 C21 C22 C23 1.6(3) . . . . ?
C29 C21 C22 C23 -175.7(2) . . . . ?
C20 C21 C22 C30 -179.3(2) . . . . ?
C29 C21 C22 C30 3.4(3) . . . . ?
C17 C16 C23 C22 175.2(2) . . . . ?
Zr1 C16 C23 C22 -113.9(2) . . . . ?
C17 C16 C23 C24 -3.5(2) . . . . ?
Zr1 C16 C23 C24 67.30(15) . . . . ?
C17 C16 C23 Zr1 -70.84(15) . . . . ?
C21 C22 C23 C16 178.7(2) . . . . ?
C30 C22 C23 C16 -0.5(4) . . . . ?
C21 C22 C23 C24 -2.7(3) . . . . ?
C30 C22 C23 C24 178.1(2) . . . . ?
C21 C22 C23 Zr1 90.3(2) . . . . ?
C30 C22 C23 Zr1 -88.9(2) . . . . ?
C20 C19 C24 C23 0.7(3) . . . . ?
C27 C19 C24 C23 179.8(2) . . . . ?
C20 C19 C24 C18 178.3(2) . . . . ?
C27 C19 C24 C18 -2.6(4) . . . . ?
C20 C19 C24 Zr1 -85.5(2) . . . . ?
C27 C19 C24 Zr1 93.6(2) . . . . ?
C16 C23 C24 C19 -179.50(19) . . . . ?
C22 C23 C24 C19 1.6(3) . . . . ?
Zr1 C23 C24 C19 -117.45(19) . . . . ?
C16 C23 C24 C18 2.3(2) . . . . ?
C22 C23 C24 C18 -176.57(19) . . . . ?
Zr1 C23 C24 C18 64.40(15) . . . . ?
C16 C23 C24 Zr1 -62.05(14) . . . . ?
C22 C23 C24 Zr1 119.0(2) . . . . ?
C17 C18 C24 C19 -178.1(2) . . . . ?
C26 C18 C24 C19 -8.5(4) . . . . ?
Zr1 C18 C24 C19 118.6(2) . . . . ?
C17 C18 C24 C23 -0.3(2) . . . . ?
C26 C18 C24 C23 169.3(2) . . . . ?
Zr1 C18 C24 C23 -63.52(14) . . . . ?
C17 C18 C24 Zr1 63.25(14) . . . . ?
C26 C18 C24 Zr1 -127.1(2) . . . . ?
